data_1554163
loop_
_publ_author_name
'Jian, Zhongbao'
'Mecking, Stefan'

_publ_section_title
;
 Short-Chain Branched Polar-Functionalized Linear Polyethylene via
 &#x201C;Tandem Catalysis&#x201D;
;
_journal_issue 11
_journal_name_full Macromolecules
_journal_page_first 4057
_journal_paper_doi 10.1021/acs.macromol.6b00581
_journal_volume 49
_journal_year 2016
_chemical_formula_moiety 'C42 H41 N O5 P Pd S2, F6 Sb, C3 H6 O'
_chemical_formula_sum 'C45 H47 F6 N O6 P Pd S2 Sb'
_chemical_formula_weight 1135.08
_space_group_IT_number 14
_space_group_name_Hall '-P 2ybc'
_space_group_name_H-M_alt 'P 1 21/c 1'
_symmetry_cell_setting monoclinic
_symmetry_space_group_name_H-M 'P 1 21/c 1'
_atom_sites_solution_hydrogens geom
_atom_sites_solution_primary heavy
_atom_sites_solution_secondary difmap
_audit_creation_method SHELXL-97
_cell_angle_alpha 90.00
_cell_angle_beta 98.98
_cell_angle_gamma 90.00
_cell_formula_units_Z 4
_cell_length_a 18.959
_cell_length_b 15.531
_cell_length_c 16.250
_cell_measurement_reflns_used 69850
_cell_measurement_temperature 100(2)
_cell_measurement_theta_max 27.17
_cell_measurement_theta_min 1.70
_cell_volume 4726.200
_computing_cell_refinement 'STOE X-AREA'
_computing_data_collection 'STOE X-AREA'
_computing_data_reduction 'STOE X-RED32'
_computing_structure_refinement 'SHELXL-97 (Sheldrick, 1997)'
_computing_structure_solution 'SHELXS-97 (Sheldrick, 1990)'
_diffrn_ambient_temperature 100(2)
_diffrn_detector_area_resol_mean 6.67
_diffrn_measured_fraction_theta_full 0.981
_diffrn_measured_fraction_theta_max 0.981
_diffrn_measurement_device_type 'STOE IPDS 2T'
_diffrn_measurement_method 'rotation method'
_diffrn_radiation_monochromator graphite
_diffrn_radiation_source 'fine-focus sealed tube'
_diffrn_radiation_type MoK\a
_diffrn_radiation_wavelength 0.71073
_diffrn_reflns_av_R_equivalents 0.0934
_diffrn_reflns_av_sigmaI/netI 0.0469
_diffrn_reflns_limit_h_max 23
_diffrn_reflns_limit_h_min -24
_diffrn_reflns_limit_k_max 19
_diffrn_reflns_limit_k_min -19
_diffrn_reflns_limit_l_max 20
_diffrn_reflns_limit_l_min -20
_diffrn_reflns_number 67952
_diffrn_reflns_theta_full 26.92
_diffrn_reflns_theta_max 26.92
_diffrn_reflns_theta_min 1.70
_exptl_absorpt_coefficient_mu 1.145
_exptl_absorpt_correction_T_max 0.7781
_exptl_absorpt_correction_T_min 0.6497
_exptl_absorpt_correction_type integration
_exptl_absorpt_process_details 'STOE X-RED32'
_exptl_crystal_colour colorless
_exptl_crystal_density_diffrn 1.595
_exptl_crystal_density_method 'not measured'
_exptl_crystal_description plate
_exptl_crystal_F_000 2280
_exptl_crystal_size_max 0.3
_exptl_crystal_size_mid 0.15
_exptl_crystal_size_min 0.1
_refine_diff_density_max 0.714
_refine_diff_density_min -1.022
_refine_diff_density_rms 0.088
_refine_ls_extinction_method none
_refine_ls_goodness_of_fit_ref 1.042
_refine_ls_hydrogen_treatment constr
_refine_ls_matrix_type full
_refine_ls_number_parameters 575
_refine_ls_number_reflns 10062
_refine_ls_number_restraints 0
_refine_ls_restrained_S_all 1.042
_refine_ls_R_factor_all 0.0589
_refine_ls_R_factor_gt 0.0419
_refine_ls_shift/su_max 0.002
_refine_ls_shift/su_mean 0.000
_refine_ls_structure_factor_coef Fsqd
_refine_ls_weighting_details 'calc w=1/[\s^2^(Fo^2^)+(0.0403P)^2^+5.5145P] where P=(Fo^2^+2Fc^2^)/3'
_refine_ls_weighting_scheme calc
_refine_ls_wR_factor_gt 0.0908
_refine_ls_wR_factor_ref 0.0966
_reflns_number_gt 8096
_reflns_number_total 10062
_reflns_threshold_expression >2sigma(I)
_cod_data_source_file ma6b00581_si_002.cif
_cod_data_source_block d:\cat1
_cod_original_cell_volume 4726.3
_cod_original_sg_symbol_H-M 'P 21/c'
_cod_database_code 1554163

loop_
_symmetry_equiv_pos_as_xyz
'x, y, z'
'-x, y+1/2, -z+1/2'
'-x, -y, -z'
'x, -y-1/2, z-1/2'

loop_
_atom_site_label
_atom_site_type_symbol
_atom_site_fract_x
_atom_site_fract_y
_atom_site_fract_z
_atom_site_U_iso_or_equiv
_atom_site_adp_type
_atom_site_occupancy
_atom_site_symmetry_multiplicity
_atom_site_calc_flag
_atom_site_refinement_flags
C1 C 0.6390(2) 0.2069(3) 0.3625(3) 0.0402(9) Uani 1 1 d .
H1C H 0.6328 0.2678 0.3473 0.048 Uiso 1 1 calc R
H1B H 0.6373 0.2000 0.4221 0.048 Uiso 1 1 calc R
H1A H 0.6006 0.1730 0.3303 0.048 Uiso 1 1 calc R
C2 C 0.79817(18) 0.2639(2) 0.18230(19) 0.0238(7) Uani 1 1 d .
C3 C 0.7855(2) 0.2907(2) 0.0992(2) 0.0268(7) Uani 1 1 d .
H3A H 0.7434 0.3223 0.0789 0.032 Uiso 1 1 calc R
C4 C 0.83411(19) 0.2713(2) 0.04595(19) 0.0253(7) Uani 1 1 d .
H4A H 0.8247 0.2908 -0.0101 0.030 Uiso 1 1 calc R
C5 C 0.89533(19) 0.2248(2) 0.07156(19) 0.0251(7) Uani 1 1 d .
H5A H 0.9270 0.2109 0.0336 0.030 Uiso 1 1 calc R
C6 C 0.90993(18) 0.1984(2) 0.15475(19) 0.0232(7) Uani 1 1 d .
C7 C 0.86191(18) 0.2198(2) 0.20724(18) 0.0234(6) Uani 1 1 d .
C8 C 0.97459(18) 0.1457(2) 0.19317(18) 0.0227(7) Uani 1 1 d .
C9 C 0.97541(18) 0.0550(2) 0.15616(18) 0.0234(7) Uani 1 1 d .
C10 C 0.9130(2) 0.0152(2) 0.1186(2) 0.0281(7) Uani 1 1 d .
H10A H 0.8688 0.0452 0.1130 0.034 Uiso 1 1 calc R
C11 C 0.9153(2) -0.0690(2) 0.0891(2) 0.0324(8) Uani 1 1 d .
H11A H 0.8726 -0.0961 0.0634 0.039 Uiso 1 1 calc R
C12 C 0.9793(2) -0.1132(2) 0.0970(2) 0.0317(8) Uani 1 1 d .
H12A H 0.9806 -0.1702 0.0762 0.038 Uiso 1 1 calc R
C13 C 1.0417(2) -0.0742(2) 0.1354(2) 0.0307(8) Uani 1 1 d .
H13A H 1.0857 -0.1045 0.1413 0.037 Uiso 1 1 calc R
C14 C 1.0393(2) 0.0096(2) 0.1650(2) 0.0289(7) Uani 1 1 d .
H14A H 1.0820 0.0362 0.1917 0.035 Uiso 1 1 calc R
C15 C 1.04159(18) 0.1975(2) 0.18437(19) 0.0240(7) Uani 1 1 d .
C16 C 1.0725(2) 0.1892(2) 0.1121(2) 0.0289(7) Uani 1 1 d .
H16A H 1.0532 0.1489 0.0707 0.035 Uiso 1 1 calc R
C17 C 1.1308(2) 0.2386(3) 0.0999(2) 0.0344(8) Uani 1 1 d .
H17A H 1.1503 0.2336 0.0497 0.041 Uiso 1 1 calc R
C18 C 1.1602(2) 0.2953(3) 0.1613(2) 0.0380(9) Uani 1 1 d .
H18A H 1.2016 0.3273 0.1544 0.046 Uiso 1 1 calc R
C19 C 1.1299(2) 0.3058(3) 0.2320(2) 0.0384(9) Uani 1 1 d .
H19A H 1.1496 0.3462 0.2732 0.046 Uiso 1 1 calc R
C20 C 1.0705(2) 0.2575(2) 0.2437(2) 0.0299(8) Uani 1 1 d .
H20A H 1.0496 0.2655 0.2926 0.036 Uiso 1 1 calc R
C21 C 1.00425(19) 0.0808(2) 0.34320(19) 0.0255(7) Uani 1 1 d .
C22 C 1.0578(2) 0.1130(3) 0.4034(2) 0.0322(8) Uani 1 1 d .
H22A H 1.0693 0.1726 0.4043 0.039 Uiso 1 1 calc R
C23 C 1.0944(2) 0.0578(3) 0.4620(2) 0.0380(9) Uani 1 1 d .
H23A H 1.1306 0.0798 0.5038 0.046 Uiso 1 1 calc R
C24 C 1.0787(2) -0.0292(3) 0.4602(2) 0.0385(9) Uani 1 1 d .
H24A H 1.1049 -0.0669 0.4997 0.046 Uiso 1 1 calc R
C25 C 1.0250(2) -0.0613(3) 0.4006(2) 0.0374(9) Uani 1 1 d .
H25A H 1.0140 -0.1210 0.3998 0.045 Uiso 1 1 calc R
C26 C 0.9869(2) -0.0064(2) 0.3418(2) 0.0299(8) Uani 1 1 d .
H26A H 0.9496 -0.0282 0.3014 0.036 Uiso 1 1 calc R
C27 C 0.74979(18) 0.3792(2) 0.3060(2) 0.0259(7) Uani 1 1 d .
C28 C 0.7583(2) 0.4571(2) 0.2649(2) 0.0299(8) Uani 1 1 d .
C29 C 0.7684(2) 0.5337(3) 0.3095(2) 0.0349(8) Uani 1 1 d .
H29A H 0.7730 0.5864 0.2812 0.042 Uiso 1 1 calc R
C30 C 0.7717(2) 0.5328(3) 0.3952(2) 0.0369(9) Uani 1 1 d .
H30A H 0.7784 0.5853 0.4255 0.044 Uiso 1 1 calc R
C31 C 0.7654(2) 0.4573(3) 0.4370(2) 0.0351(8) Uani 1 1 d .
H31A H 0.7688 0.4573 0.4959 0.042 Uiso 1 1 calc R
C32 C 0.75396(19) 0.3806(3) 0.3929(2) 0.0304(8) Uani 1 1 d .
H32A H 0.7489 0.3284 0.4220 0.037 Uiso 1 1 calc R
C33 C 0.7596(3) 0.5303(3) 0.1366(3) 0.0571(13) Uani 1 1 d .
H33A H 0.8028 0.5617 0.1605 0.069 Uiso 1 1 calc R
H33B H 0.7175 0.5657 0.1407 0.069 Uiso 1 1 calc R
H33C H 0.7614 0.5174 0.0779 0.069 Uiso 1 1 calc R
C34 C 0.6490(2) 0.2910(3) 0.1810(2) 0.0336(8) Uani 1 1 d .
C35 C 0.6234(2) 0.2212(3) 0.1290(2) 0.0350(8) Uani 1 1 d .
C36 C 0.5607(2) 0.2302(3) 0.0729(3) 0.0503(11) Uani 1 1 d .
H36A H 0.5432 0.1836 0.0376 0.060 Uiso 1 1 calc R
C37 C 0.5235(3) 0.3076(4) 0.0686(3) 0.0643(15) Uani 1 1 d .
H37A H 0.4811 0.3139 0.0294 0.077 Uiso 1 1 calc R
C38 C 0.5471(3) 0.3753(4) 0.1201(3) 0.0662(15) Uani 1 1 d .
H38A H 0.5208 0.4275 0.1171 0.079 Uiso 1 1 calc R
C39 C 0.6096(2) 0.3668(3) 0.1767(3) 0.0464(10) Uani 1 1 d .
H39A H 0.6257 0.4133 0.2128 0.056 Uiso 1 1 calc R
C40 C 0.6398(3) 0.0757(3) 0.0875(3) 0.0482(11) Uani 1 1 d .
H40A H 0.6344 0.0905 0.0282 0.058 Uiso 1 1 calc R
H40B H 0.5936 0.0573 0.1013 0.058 Uiso 1 1 calc R
H40C H 0.6745 0.0288 0.0995 0.058 Uiso 1 1 calc R
C41 C 0.6227(3) -0.0378(6) 0.4145(6) 0.127(4) Uani 1 1 d .
H41A H 0.6066 -0.0975 0.4051 0.153 Uiso 1 1 calc R
H41B H 0.5934 0.0000 0.3748 0.153 Uiso 1 1 calc R
H41C H 0.6179 -0.0207 0.4715 0.153 Uiso 1 1 calc R
C42 C 0.7000(4) -0.0351(4) 0.2890(4) 0.080(2) Uani 1 1 d .
H42A H 0.6663 0.0097 0.2655 0.096 Uiso 1 1 calc R
H42B H 0.6810 -0.0918 0.2707 0.096 Uiso 1 1 calc R
H42C H 0.7459 -0.0261 0.2698 0.096 Uiso 1 1 calc R
C43 C 0.5713(4) 0.8463(5) 0.7684(4) 0.093(2) Uani 1 1 d .
H43C H 0.5425 0.8188 0.7202 0.112 Uiso 1 1 calc R
H43B H 0.5773 0.8064 0.8157 0.112 Uiso 1 1 calc R
H43A H 0.6182 0.8615 0.7545 0.112 Uiso 1 1 calc R
C44 C 0.5343(3) 0.9263(4) 0.7911(3) 0.0584(13) Uani 1 1 d .
C45 C 0.5664(3) 0.9740(4) 0.8675(3) 0.0696(16) Uani 1 1 d .
H45C H 0.5380 1.0257 0.8736 0.083 Uiso 1 1 calc R
H45B H 0.6154 0.9907 0.8626 0.083 Uiso 1 1 calc R
H45A H 0.5667 0.9370 0.9163 0.083 Uiso 1 1 calc R
F1 F 0.63904(15) 0.67907(17) 0.05875(17) 0.0559(7) Uani 1 1 d .
F2 F 0.60130(16) 0.8420(2) 0.0561(2) 0.0712(9) Uani 1 1 d .
F3 F 0.73710(16) 0.88891(18) 0.07869(19) 0.0625(8) Uani 1 1 d .
F4 F 0.77520(15) 0.72680(18) 0.07605(18) 0.0558(7) Uani 1 1 d .
F5 F 0.68464(19) 0.7868(2) -0.04749(17) 0.0760(10) Uani 1 1 d .
F6 F 0.69254(16) 0.7790(2) 0.18338(15) 0.0612(8) Uani 1 1 d .
N1 N 0.96434(15) 0.13881(18) 0.28348(15) 0.0228(6) Uani 1 1 d .
O1 O 0.75540(16) 0.45198(17) 0.18127(15) 0.0370(6) Uani 1 1 d .
O2 O 0.66461(14) 0.14950(17) 0.13652(16) 0.0360(6) Uani 1 1 d .
O3 O 0.90079(13) 0.23548(16) 0.37296(13) 0.0266(5) Uani 1 1 d .
O4 O 0.84017(13) 0.10510(15) 0.31837(14) 0.0267(5) Uani 1 1 d .
O5 O 0.73448(16) 0.06137(18) 0.42286(16) 0.0398(6) Uani 1 1 d .
O6 O 0.4777(2) 0.9505(3) 0.7515(3) 0.0859(13) Uani 1 1 d .
P1 P 0.73174(5) 0.27726(6) 0.25232(5) 0.02566(18) Uani 1 1 d .
Pd1 Pd 0.734349(15) 0.165244(18) 0.337307(16) 0.02743(7) Uani 1 1 d .
S1 S 0.88936(4) 0.17437(5) 0.30542(4) 0.02212(16) Uani 1 1 d .
S2 S 0.71227(7) -0.02958(8) 0.40085(8) 0.0531(3) Uani 1 1 d .
Sb1 Sb 0.687970(15) 0.783687(17) 0.068384(16) 0.03576(8) Uani 1 1 d .

loop_
_atom_site_aniso_label
_atom_site_aniso_U_11
_atom_site_aniso_U_22
_atom_site_aniso_U_33
_atom_site_aniso_U_23
_atom_site_aniso_U_13
_atom_site_aniso_U_12
C1 0.041(2) 0.039(2) 0.043(2) 0.0012(18) 0.0126(18) -0.0040(18)
C2 0.0289(17) 0.0206(17) 0.0211(15) 0.0001(12) 0.0013(12) 0.0007(13)
C3 0.0330(19) 0.0239(17) 0.0230(15) -0.0009(13) 0.0024(13) 0.0046(14)
C4 0.0340(19) 0.0239(17) 0.0169(14) 0.0012(12) 0.0008(13) 0.0003(14)
C5 0.0357(19) 0.0238(17) 0.0167(14) -0.0017(12) 0.0065(13) -0.0025(14)
C6 0.0308(18) 0.0186(16) 0.0200(14) 0.0010(12) 0.0035(13) 0.0005(13)
C7 0.0307(17) 0.0202(16) 0.0184(14) 0.0008(12) 0.0013(12) -0.0003(13)
C8 0.0310(18) 0.0217(17) 0.0151(13) 0.0010(11) 0.0030(12) 0.0013(13)
C9 0.0311(18) 0.0215(16) 0.0173(14) -0.0002(12) 0.0036(12) 0.0000(13)
C10 0.0343(19) 0.0263(18) 0.0226(15) -0.0033(13) 0.0013(14) 0.0014(15)
C11 0.041(2) 0.0267(19) 0.0270(16) -0.0011(14) -0.0040(15) -0.0026(16)
C12 0.049(2) 0.0232(18) 0.0226(15) 0.0002(13) 0.0055(15) 0.0023(16)
C13 0.039(2) 0.0259(18) 0.0287(17) 0.0013(14) 0.0106(15) 0.0051(15)
C14 0.035(2) 0.0247(18) 0.0279(16) 0.0006(13) 0.0066(14) 0.0000(15)
C15 0.0285(17) 0.0247(17) 0.0180(14) 0.0016(12) 0.0008(12) 0.0021(13)
C16 0.0329(19) 0.0271(18) 0.0271(16) 0.0021(14) 0.0061(14) 0.0012(15)
C17 0.039(2) 0.033(2) 0.0337(18) 0.0065(15) 0.0115(16) 0.0019(16)
C18 0.037(2) 0.037(2) 0.040(2) 0.0077(17) 0.0064(16) -0.0058(17)
C19 0.042(2) 0.035(2) 0.0355(19) 0.0018(16) -0.0016(16) -0.0074(17)
C20 0.039(2) 0.0285(19) 0.0214(15) -0.0006(13) 0.0035(14) -0.0040(15)
C21 0.0325(18) 0.0252(18) 0.0185(14) 0.0029(12) 0.0033(13) 0.0042(14)
C22 0.039(2) 0.031(2) 0.0238(16) -0.0029(14) -0.0026(14) 0.0020(16)
C23 0.043(2) 0.042(2) 0.0257(17) -0.0016(16) -0.0063(15) 0.0077(18)
C24 0.052(2) 0.038(2) 0.0243(17) 0.0045(15) 0.0016(16) 0.0156(19)
C25 0.056(3) 0.027(2) 0.0291(18) 0.0062(15) 0.0081(17) 0.0092(18)
C26 0.039(2) 0.0274(19) 0.0231(16) 0.0000(13) 0.0029(14) 0.0015(15)
C27 0.0258(17) 0.0278(18) 0.0245(15) -0.0018(13) 0.0050(13) 0.0020(14)
C28 0.0320(19) 0.032(2) 0.0257(16) -0.0005(14) 0.0064(14) 0.0052(15)
C29 0.037(2) 0.029(2) 0.040(2) -0.0013(16) 0.0094(16) 0.0008(16)
C30 0.036(2) 0.036(2) 0.039(2) -0.0129(17) 0.0063(16) -0.0040(17)
C31 0.036(2) 0.041(2) 0.0272(17) -0.0082(16) 0.0017(15) 0.0011(17)
C32 0.0317(19) 0.033(2) 0.0256(16) -0.0006(14) 0.0017(14) 0.0019(15)
C33 0.089(4) 0.045(3) 0.041(2) 0.015(2) 0.023(2) 0.012(3)
C34 0.032(2) 0.039(2) 0.0287(17) -0.0049(15) 0.0028(14) 0.0017(16)
C35 0.0311(19) 0.044(2) 0.0295(17) -0.0037(16) 0.0029(14) 0.0020(17)
C36 0.040(2) 0.058(3) 0.050(2) -0.016(2) -0.0050(19) 0.001(2)
C37 0.041(3) 0.077(4) 0.067(3) -0.013(3) -0.017(2) 0.013(3)
C38 0.045(3) 0.069(4) 0.076(3) -0.019(3) -0.016(2) 0.023(3)
C39 0.037(2) 0.048(3) 0.052(2) -0.011(2) -0.0034(18) 0.0117(19)
C40 0.053(3) 0.041(2) 0.052(2) -0.021(2) 0.012(2) -0.006(2)
C41 0.046(3) 0.142(7) 0.186(8) 0.114(7) -0.009(4) -0.030(4)
C42 0.107(5) 0.041(3) 0.077(4) -0.012(3) -0.033(3) 0.010(3)
C43 0.064(4) 0.133(7) 0.081(4) -0.005(4) 0.009(3) 0.029(4)
C44 0.046(3) 0.072(4) 0.052(3) 0.010(2) -0.006(2) -0.004(3)
C45 0.055(3) 0.092(5) 0.059(3) 0.003(3) -0.003(2) -0.012(3)
F1 0.0594(17) 0.0423(15) 0.0592(16) 0.0023(12) -0.0126(13) -0.0079(13)
F2 0.0515(17) 0.0590(19) 0.101(2) 0.0120(17) 0.0047(16) 0.0121(15)
F3 0.0638(19) 0.0403(16) 0.084(2) 0.0113(14) 0.0146(15) -0.0058(13)
F4 0.0502(16) 0.0535(17) 0.0633(16) 0.0009(13) 0.0076(13) 0.0072(13)
F5 0.088(2) 0.099(3) 0.0384(14) 0.0145(15) 0.0001(14) -0.005(2)
F6 0.0725(19) 0.077(2) 0.0344(12) -0.0038(13) 0.0093(12) -0.0205(16)
N1 0.0277(15) 0.0246(14) 0.0161(12) 0.0024(10) 0.0034(10) 0.0028(11)
O1 0.0554(18) 0.0293(14) 0.0275(12) 0.0055(10) 0.0101(12) 0.0058(12)
O2 0.0372(15) 0.0331(15) 0.0362(13) -0.0104(11) 0.0011(11) -0.0010(12)
O3 0.0356(14) 0.0260(13) 0.0182(10) -0.0035(9) 0.0044(9) 0.0020(10)
O4 0.0295(13) 0.0226(12) 0.0284(11) 0.0027(9) 0.0059(9) -0.0027(10)
O5 0.0517(17) 0.0335(15) 0.0369(14) 0.0064(12) 0.0155(12) -0.0023(13)
O6 0.079(3) 0.077(3) 0.088(3) -0.003(2) -0.033(2) 0.009(2)
P1 0.0289(5) 0.0257(5) 0.0222(4) -0.0011(3) 0.0036(3) 0.0019(4)
Pd1 0.03104(15) 0.02676(14) 0.02527(13) 0.00015(10) 0.00678(10) -0.00155(11)
S1 0.0281(4) 0.0210(4) 0.0172(3) 0.0006(3) 0.0034(3) -0.0002(3)
S2 0.0489(7) 0.0359(6) 0.0675(7) 0.0126(5) -0.0128(5) -0.0059(5)
Sb1 0.03855(15) 0.03161(14) 0.03577(14) 0.00615(11) 0.00162(10) -0.00007(11)

loop_
_atom_type_symbol
_atom_type_description
_atom_type_scat_dispersion_real
_atom_type_scat_dispersion_imag
_atom_type_scat_source
C C 0.0033 0.0016 'International Tables Vol C Tables 4.2.6.8 and 6.1.1.4'
H H 0.0000 0.0000 'International Tables Vol C Tables 4.2.6.8 and 6.1.1.4'
F F 0.0171 0.0103 'International Tables Vol C Tables 4.2.6.8 and 6.1.1.4'
N N 0.0061 0.0033 'International Tables Vol C Tables 4.2.6.8 and 6.1.1.4'
O O 0.0106 0.0060 'International Tables Vol C Tables 4.2.6.8 and 6.1.1.4'
P P 0.1023 0.0942 'International Tables Vol C Tables 4.2.6.8 and 6.1.1.4'
Pd Pd -0.9988 1.0072 'International Tables Vol C Tables 4.2.6.8 and 6.1.1.4'
S S 0.1246 0.1234 'International Tables Vol C Tables 4.2.6.8 and 6.1.1.4'
Sb Sb -0.5866 1.5461 'International Tables Vol C Tables 4.2.6.8 and 6.1.1.4'

loop_
_geom_angle_atom_site_label_1
_geom_angle_atom_site_label_2
_geom_angle_atom_site_label_3
_geom_angle
C7 C2 C3 116.0(3)
C7 C2 P1 121.5(2)
C3 C2 P1 122.3(3)
C4 C3 C2 120.3(3)
C5 C4 C3 122.4(3)
C4 C5 C6 118.5(3)
C7 C6 C5 118.4(3)
C7 C6 C8 116.2(3)
C5 C6 C8 125.3(3)
C6 C7 C2 124.3(3)
C6 C7 S1 109.6(2)
C2 C7 S1 125.8(2)
N1 C8 C6 102.6(2)
N1 C8 C15 111.2(3)
C6 C8 C15 107.8(3)
N1 C8 C9 109.0(2)
C6 C8 C9 112.9(3)
C15 C8 C9 112.8(3)
C10 C9 C14 119.3(3)
C10 C9 C8 121.4(3)
C14 C9 C8 119.2(3)
C9 C10 C11 119.8(3)
C12 C11 C10 120.5(4)
C11 C12 C13 120.0(3)
C12 C13 C14 119.5(4)
C9 C14 C13 120.9(3)
C20 C15 C16 118.2(3)
C20 C15 C8 122.1(3)
C16 C15 C8 119.6(3)
C17 C16 C15 121.2(3)
C18 C17 C16 119.4(3)
C19 C18 C17 120.4(4)
C18 C19 C20 120.2(4)
C15 C20 C19 120.5(3)
C22 C21 C26 120.4(3)
C22 C21 N1 119.7(3)
C26 C21 N1 119.8(3)
C23 C22 C21 119.6(4)
C24 C23 C22 120.4(4)
C23 C24 C25 120.0(4)
C24 C25 C26 120.3(4)
C21 C26 C25 119.2(3)
C32 C27 C28 118.3(3)
C32 C27 P1 118.3(3)
C28 C27 P1 123.4(3)
O1 C28 C29 123.6(3)
O1 C28 C27 115.9(3)
C29 C28 C27 120.4(3)
C30 C29 C28 119.7(4)
C31 C30 C29 120.9(4)
C30 C31 C32 119.8(3)
C31 C32 C27 120.8(3)
C39 C34 C35 119.2(4)
C39 C34 P1 122.5(3)
C35 C34 P1 118.3(3)
O2 C35 C36 124.4(4)
O2 C35 C34 115.9(3)
C36 C35 C34 119.6(4)
C35 C36 C37 119.7(4)
C38 C37 C36 121.1(4)
C37 C38 C39 119.7(5)
C38 C39 C34 120.7(4)
O6 C44 C45 119.7(6)
O6 C44 C43 122.1(5)
C45 C44 C43 118.1(5)
C21 N1 C8 124.1(3)
C21 N1 S1 116.8(2)
C8 N1 S1 116.1(2)
C28 O1 C33 117.7(3)
C35 O2 C40 118.2(3)
S1 O4 Pd1 108.25(13)
S2 O5 Pd1 125.85(17)
C34 P1 C27 106.50(17)
C34 P1 C2 103.08(16)
C27 P1 C2 107.51(15)
C34 P1 Pd1 115.09(14)
C27 P1 Pd1 113.62(11)
C2 P1 Pd1 110.27(11)
C1 Pd1 O5 91.13(14)
C1 Pd1 P1 86.66(12)
O5 Pd1 P1 177.27(8)
C1 Pd1 O4 173.41(13)
O5 Pd1 O4 82.31(10)
P1 Pd1 O4 99.91(6)
O3 S1 O4 113.50(14)
O3 S1 N1 111.11(15)
O4 S1 N1 112.55(15)
O3 S1 C7 114.66(15)
O4 S1 C7 108.85(15)
N1 S1 C7 94.78(15)
O5 S2 C41 106.3(4)
O5 S2 C42 105.8(2)
C41 S2 C42 98.6(4)
F6 Sb1 F2 91.64(15)
F6 Sb1 F4 90.73(13)
F2 Sb1 F4 177.52(14)
F6 Sb1 F1 89.72(13)
F2 Sb1 F1 89.74(14)
F4 Sb1 F1 90.98(13)
F6 Sb1 F5 178.95(16)
F2 Sb1 F5 89.37(16)
F4 Sb1 F5 88.26(14)
F1 Sb1 F5 89.98(14)
F6 Sb1 F3 89.97(13)
F2 Sb1 F3 90.21(14)
F4 Sb1 F3 89.08(13)
F1 Sb1 F3 179.69(13)
F5 Sb1 F3 90.33(15)

loop_
_geom_bond_atom_site_label_1
_geom_bond_atom_site_label_2
_geom_bond_distance
C1 Pd1 2.022(4)
C2 C7 1.393(5)
C2 C3 1.397(4)
C2 P1 1.836(3)
C3 C4 1.393(5)
C4 C5 1.375(5)
C5 C6 1.398(4)
C6 C7 1.382(5)
C6 C8 1.524(5)
C7 S1 1.748(3)
C8 N1 1.514(4)
C8 C15 1.529(5)
C8 C9 1.533(4)
C9 C10 1.390(5)
C9 C14 1.390(5)
C10 C11 1.396(5)
C11 C12 1.382(5)
C12 C13 1.387(5)
C13 C14 1.391(5)
C15 C20 1.390(5)
C15 C16 1.398(5)
C16 C17 1.384(5)
C17 C18 1.381(6)
C18 C19 1.373(6)
C19 C20 1.391(5)
C21 C22 1.389(5)
C21 C26 1.392(5)
C21 N1 1.448(4)
C22 C23 1.385(5)
C23 C24 1.382(6)
C24 C25 1.385(6)
C25 C26 1.394(5)
C27 C32 1.401(5)
C27 C28 1.404(5)
C27 P1 1.815(4)
C28 O1 1.354(4)
C28 C29 1.390(5)
C29 C30 1.386(5)
C30 C31 1.370(6)
C31 C32 1.390(5)
C33 O1 1.426(5)
C34 C39 1.390(6)
C34 C35 1.414(5)
C34 P1 1.811(4)
C35 O2 1.355(5)
C35 C36 1.389(6)
C36 C37 1.390(7)
C37 C38 1.374(7)
C38 C39 1.387(6)
C40 O2 1.433(5)
C41 S2 1.752(6)
C42 S2 1.798(6)
C43 C44 1.500(9)
C44 O6 1.222(6)
C44 C45 1.491(7)
F1 Sb1 1.865(3)
F2 Sb1 1.859(3)
F3 Sb1 1.876(3)
F4 Sb1 1.862(3)
F5 Sb1 1.875(3)
F6 Sb1 1.859(2)
N1 S1 1.616(3)
O3 S1 1.442(2)
O4 S1 1.460(2)
O4 Pd1 2.277(2)
O5 S2 1.501(3)
O5 Pd1 2.129(3)
P1 Pd1 2.2170(9)

loop_
_geom_torsion_atom_site_label_1
_geom_torsion_atom_site_label_2
_geom_torsion_atom_site_label_3
_geom_torsion_atom_site_label_4
_geom_torsion
C7 C2 C3 C4 1.6(5)
P1 C2 C3 C4 -173.2(3)
C2 C3 C4 C5 0.9(5)
C3 C4 C5 C6 -1.9(5)
C4 C5 C6 C7 0.4(5)
C4 C5 C6 C8 179.2(3)
C5 C6 C7 C2 2.2(5)
C8 C6 C7 C2 -176.7(3)
C5 C6 C7 S1 176.5(3)
C8 C6 C7 S1 -2.4(4)
C3 C2 C7 C6 -3.1(5)
P1 C2 C7 C6 171.7(3)
C3 C2 C7 S1 -176.6(3)
P1 C2 C7 S1 -1.7(4)
C7 C6 C8 N1 -2.9(4)
C5 C6 C8 N1 178.2(3)
C7 C6 C8 C15 -120.5(3)
C5 C6 C8 C15 60.7(4)
C7 C6 C8 C9 114.3(3)
C5 C6 C8 C9 -64.6(4)
N1 C8 C9 C10 89.7(3)
C6 C8 C9 C10 -23.7(4)
C15 C8 C9 C10 -146.3(3)
N1 C8 C9 C14 -86.3(3)
C6 C8 C9 C14 160.4(3)
C15 C8 C9 C14 37.8(4)
C14 C9 C10 C11 -1.0(5)
C8 C9 C10 C11 -177.0(3)
C9 C10 C11 C12 0.0(5)
C10 C11 C12 C13 0.7(5)
C11 C12 C13 C14 -0.5(5)
C10 C9 C14 C13 1.3(5)
C8 C9 C14 C13 177.3(3)
C12 C13 C14 C9 -0.5(5)
N1 C8 C15 C20 -24.1(4)
C6 C8 C15 C20 87.7(4)
C9 C8 C15 C20 -147.0(3)
N1 C8 C15 C16 160.2(3)
C6 C8 C15 C16 -88.0(4)
C9 C8 C15 C16 37.4(4)
C20 C15 C16 C17 0.5(5)
C8 C15 C16 C17 176.3(3)
C15 C16 C17 C18 2.0(6)
C16 C17 C18 C19 -3.2(6)
C17 C18 C19 C20 1.9(6)
C16 C15 C20 C19 -1.8(5)
C8 C15 C20 C19 -177.5(3)
C18 C19 C20 C15 0.6(6)
C26 C21 C22 C23 0.4(5)
N1 C21 C22 C23 178.0(3)
C21 C22 C23 C24 1.0(6)
C22 C23 C24 C25 -1.5(6)
C23 C24 C25 C26 0.6(6)
C22 C21 C26 C25 -1.3(5)
N1 C21 C26 C25 -178.9(3)
C24 C25 C26 C21 0.8(6)
C32 C27 C28 O1 178.6(3)
P1 C27 C28 O1 -2.7(5)
C32 C27 C28 C29 -2.0(5)
P1 C27 C28 C29 176.7(3)
O1 C28 C29 C30 -179.1(4)
C27 C28 C29 C30 1.5(6)
C28 C29 C30 C31 0.2(6)
C29 C30 C31 C32 -1.5(6)
C30 C31 C32 C27 0.9(6)
C28 C27 C32 C31 0.8(5)
P1 C27 C32 C31 -177.9(3)
C39 C34 C35 O2 179.9(4)
P1 C34 C35 O2 -1.0(5)
C39 C34 C35 C36 1.7(6)
P1 C34 C35 C36 -179.2(3)
O2 C35 C36 C37 -178.1(4)
C34 C35 C36 C37 -0.1(7)
C35 C36 C37 C38 -1.2(9)
C36 C37 C38 C39 0.9(9)
C37 C38 C39 C34 0.8(9)
C35 C34 C39 C38 -2.1(7)
P1 C34 C39 C38 178.9(4)
C22 C21 N1 C8 105.2(4)
C26 C21 N1 C8 -77.2(4)
C22 C21 N1 S1 -95.2(3)
C26 C21 N1 S1 82.5(4)
C6 C8 N1 C21 167.5(3)
C15 C8 N1 C21 -77.4(4)
C9 C8 N1 C21 47.6(4)
C6 C8 N1 S1 7.7(3)
C15 C8 N1 S1 122.8(3)
C9 C8 N1 S1 -112.2(3)
C29 C28 O1 C33 -3.0(6)
C27 C28 O1 C33 176.4(4)
C36 C35 O2 C40 -4.3(6)
C34 C35 O2 C40 177.6(3)
C39 C34 P1 C27 -2.8(4)
C35 C34 P1 C27 178.2(3)
C39 C34 P1 C2 -115.8(4)
C35 C34 P1 C2 65.1(3)
C39 C34 P1 Pd1 124.1(3)
C35 C34 P1 Pd1 -55.0(3)
C32 C27 P1 C34 119.4(3)
C28 C27 P1 C34 -59.2(3)
C32 C27 P1 C2 -130.6(3)
C28 C27 P1 C2 50.7(3)
C32 C27 P1 Pd1 -8.3(3)
C28 C27 P1 Pd1 173.0(3)
C7 C2 P1 C34 -154.8(3)
C3 C2 P1 C34 19.7(3)
C7 C2 P1 C27 92.9(3)
C3 C2 P1 C27 -92.5(3)
C7 C2 P1 Pd1 -31.4(3)
C3 C2 P1 Pd1 143.1(3)
S2 O5 Pd1 C1 97.9(2)
S2 O5 Pd1 P1 134.0(17)
S2 O5 Pd1 O4 -81.4(2)
C34 P1 Pd1 C1 -48.76(18)
C27 P1 Pd1 C1 74.41(17)
C2 P1 Pd1 C1 -164.81(17)
C34 P1 Pd1 O5 -84.9(18)
C27 P1 Pd1 O5 38.2(18)
C2 P1 Pd1 O5 159.0(18)
C34 P1 Pd1 O4 130.75(15)
C27 P1 Pd1 O4 -106.08(14)
C2 P1 Pd1 O4 14.69(13)
S1 O4 Pd1 C1 -149.6(12)
S1 O4 Pd1 O5 -143.70(15)
S1 O4 Pd1 P1 34.70(13)
Pd1 O4 S1 O3 57.58(17)
Pd1 O4 S1 N1 -175.13(11)
Pd1 O4 S1 C7 -71.41(16)
C21 N1 S1 O3 71.6(3)
C8 N1 S1 O3 -127.2(2)
C21 N1 S1 O4 -57.0(3)
C8 N1 S1 O4 104.3(2)
C21 N1 S1 C7 -169.7(3)
C8 N1 S1 C7 -8.4(3)
C6 C7 S1 O3 122.0(2)
C2 C7 S1 O3 -63.8(3)
C6 C7 S1 O4 -109.7(3)
C2 C7 S1 O4 64.6(3)
C6 C7 S1 N1 6.1(3)
C2 C7 S1 N1 -179.6(3)
Pd1 O5 S2 C41 -95.3(3)
Pd1 O5 S2 C42 8.8(3)
